data_4342750
loop_
_publ_author_name
'Winter, Ross S.'
'Long, De-Liang'
'Cronin, Leroy'

_publ_section_title
;
 Synthesis and Characterization of a Series of [M2(\b-SiW8O31)2](n-)
 Clusters and Mechanistic Insight into the Reorganization of {\b-SiW8O31}
 into {\a-SiW9O34}.
;
_journal_issue 8
_journal_name_full 'Inorganic chemistry'
_journal_page_first 4151
_journal_page_last 4155
_journal_paper_doi 10.1021/acs.inorgchem.5b00405
_journal_volume 54
_journal_year 2015
_chemical_formula_sum 'H99 Na15 O111 Si2 W16 Zn2'
_chemical_formula_weight 5349.16
_space_group_crystal_system triclinic
_space_group_IT_number 2
_space_group_name_Hall '-P 1'
_space_group_name_H-M_alt 'P -1'
_symmetry_space_group_name_Hall '-P 1'
_symmetry_space_group_name_H-M 'P -1'
_atom_sites_solution_primary direct
_atom_sites_solution_secondary difmap
_audit_creation_method SHELXL-2014/7
_cell_angle_alpha 71.766(3)
_cell_angle_beta 80.903(3)
_cell_angle_gamma 70.152(2)
_cell_formula_units_Z 1
_cell_length_a 11.6711(6)
_cell_length_b 13.4081(7)
_cell_length_c 17.6959(10)
_cell_measurement_reflns_used 9374
_cell_measurement_temperature 150(2)
_cell_measurement_theta_max 26.4
_cell_measurement_theta_min 2.69
_cell_volume 2469.7(2)
_computing_cell_refinement Apex2
_computing_data_collection Apex2
_computing_data_reduction Apex2
_computing_molecular_graphics Diamond3
_computing_publication_material WinGX
_computing_structure_refinement 'SHELXL-2014/7 (Sheldrick, 2014)'
_computing_structure_solution 'SHELXL-97 (Sheldrick, 2008)'
_diffrn_ambient_temperature 150(2)
_diffrn_measured_fraction_theta_full 0.999
_diffrn_measured_fraction_theta_max 0.998
_diffrn_measurement_device_type 'Bruker Apex II Quasar'
_diffrn_measurement_method '\w & \p scans'
_diffrn_radiation_type MoK\a
_diffrn_radiation_wavelength 0.71073
_diffrn_reflns_av_R_equivalents 0.0424
_diffrn_reflns_av_unetI/netI 0.0425
_diffrn_reflns_Laue_measured_fraction_full 0.999
_diffrn_reflns_Laue_measured_fraction_max 0.998
_diffrn_reflns_limit_h_max 14
_diffrn_reflns_limit_h_min -14
_diffrn_reflns_limit_k_max 16
_diffrn_reflns_limit_k_min -16
_diffrn_reflns_limit_l_max 21
_diffrn_reflns_limit_l_min -21
_diffrn_reflns_number 35043
_diffrn_reflns_point_group_measured_fraction_full 0.999
_diffrn_reflns_point_group_measured_fraction_max 0.998
_diffrn_reflns_theta_full 25.242
_diffrn_reflns_theta_max 25.995
_diffrn_reflns_theta_min 1.858
_diffrn_source '1uS Microfocus x-ray'
_exptl_absorpt_coefficient_mu 19.247
_exptl_absorpt_correction_T_max 0.382
_exptl_absorpt_correction_T_min 0.194
_exptl_absorpt_correction_type empirical
_exptl_absorpt_process_details SADABS
_exptl_crystal_colour colourless
_exptl_crystal_density_diffrn 3.597
_exptl_crystal_density_method none
_exptl_crystal_description block
_exptl_crystal_F_000 2424
_exptl_crystal_size_max 0.128
_exptl_crystal_size_mid 0.101
_exptl_crystal_size_min 0.101
_refine_diff_density_max 1.50
_refine_diff_density_min -1.43
_refine_diff_density_rms 0.28
_refine_ls_extinction_method none
_refine_ls_goodness_of_fit_ref 1.040
_refine_ls_hydrogen_treatment undef
_refine_ls_matrix_type full
_refine_ls_number_parameters 658
_refine_ls_number_reflns 9683
_refine_ls_number_restraints 0
_refine_ls_restrained_S_all 1.040
_refine_ls_R_factor_all 0.0322
_refine_ls_R_factor_gt 0.0278
_refine_ls_shift/su_max 0.002
_refine_ls_shift/su_mean 0.000
_refine_ls_structure_factor_coef Fsqd
_refine_ls_weighting_details 'w=1/[\s^2^(Fo^2^)+(0.0466P)^2^+2.6108P] where P=(Fo^2^+2Fc^2^)/3'
_refine_ls_weighting_scheme calc
_refine_ls_wR_factor_gt 0.0759
_refine_ls_wR_factor_ref 0.0791
_reflns_Friedel_coverage 0.000
_reflns_number_gt 8685
_reflns_number_total 9683
_reflns_threshold_expression 'I > 2\s(I)'
_cod_data_source_file Zn2W16.cif
_cod_data_source_block rw9381
_cod_depositor_comments
;Adding full bibliography for 4342749--4342755.cif.

The following automatic conversions were performed:

'_atom_sites_solution_primary' value 'direct methods' was changed to
'direct'.

Automatic conversion script
Id: cif_fix_values 6452 2018-10-05 10:23:21Z andrius 
;
_cod_database_code 4342750
_shelx_shelxl_version_number 2014/7
_shelx_space_group_comment
;
The symmetry employed for this shelxl refinement is uniquely defined
by the following loop, which should always be used as a source of
symmetry information in preference to the above space-group names.
They are only intended as comments.
;
_shelx_estimated_absorpt_t_min 0.192
_shelx_estimated_absorpt_t_max 0.247

loop_
_space_group_symop_operation_xyz
'x, y, z'
'-x, -y, -z'

loop_
_atom_site_label
_atom_site_type_symbol
_atom_site_fract_x
_atom_site_fract_y
_atom_site_fract_z
_atom_site_U_iso_or_equiv
_atom_site_adp_type
_atom_site_occupancy
_atom_site_site_symmetry_order
_atom_site_calc_flag
_atom_site_refinement_flags_occupancy
_atom_site_disorder_assembly
_atom_site_disorder_group
W1 W 0.32685(3) 0.30028(2) 0.82412(2) 0.01543(7) Uani 1 1 d . . .
W2 W 0.15133(2) 0.55572(2) 0.77365(2) 0.01484(7) Uani 1 1 d . . .
W3 W 0.25671(2) 0.76715(2) 0.61644(2) 0.01306(7) Uani 1 1 d . . .
W4 W 0.40731(3) 0.67533(2) 0.78365(2) 0.01618(8) Uani 1 1 d . . .
W5 W 0.60616(3) 0.38015(2) 0.84469(2) 0.01518(7) Uani 1 1 d . . .
W6 W 0.63786(2) 0.21750(2) 0.72635(2) 0.01379(7) Uani 1 1 d . . .
W7 W 0.75703(2) 0.42304(2) 0.66166(2) 0.01463(7) Uani 1 1 d . . .
W8 W 0.55773(2) 0.71022(2) 0.60060(2) 0.01336(7) Uani 1 1 d . . .
Zn1 Zn 0.58070(7) 0.38569(6) 0.52364(5) 0.01429(17) Uani 1 1 d . . .
Na1 Na 0.2412(3) 0.1230(2) 1.38714(19) 0.0230(6) Uani 1 1 d . . .
Na2 Na 0.4063(3) 0.1067(2) 1.04153(19) 0.0251(7) Uani 1 1 d . . .
Na3 Na 1.2296(3) 0.1744(2) 0.5717(2) 0.0263(7) Uani 1 1 d . . .
Na4 Na 0.1642(3) 0.2496(3) 1.2090(2) 0.0293(7) Uani 1 1 d . . .
Na5 Na -0.0787(3) 0.4842(3) 0.9296(2) 0.0329(8) Uani 1 1 d . A 1
Na6 Na 0.8883(5) 0.1436(5) 0.5828(3) 0.0191(12) Uani 0.5 1 d P B 1
Na7 Na 0.0945(5) 0.0012(5) 0.8758(5) 0.0392(16) Uani 0.6 1 d P C 1
Na8 Na 0.2683(6) 0.4306(5) 0.5481(4) 0.0348(16) Uani 0.5 1 d P D 1
Na7' Na 0.0933(8) 0.0373(7) 0.8342(5) 0.019(2) Uiso 0.4 1 d P D 2
Na8' Na 0.1252(5) 0.3924(5) 0.6375(4) 0.0238(14) Uani 0.5 1 d P D 2
Si1 Si 0.43677(16) 0.48807(14) 0.66865(11) 0.0116(4) Uani 1 1 d . . .
O1 O 0.4747(4) 0.2265(4) 0.7730(3) 0.0185(11) Uani 1 1 d . . .
O2 O 0.4440(4) 0.3679(4) 0.8664(3) 0.0156(10) Uani 1 1 d . . .
O3 O 0.3279(4) 0.2037(4) 0.9166(3) 0.0210(11) Uani 1 1 d . . .
O4 O 0.3262(4) 0.4509(4) 0.7259(3) 0.0161(10) Uani 1 1 d . . .
O5 O 0.2306(5) 0.2719(4) 0.7739(3) 0.0221(11) Uani 1 1 d . . .
O6 O 0.2026(4) 0.4206(4) 0.8571(3) 0.0150(10) Uani 1 1 d . . .
O7 O 0.2927(4) 0.5883(4) 0.8210(3) 0.0183(11) Uani 1 1 d . . .
O8 O 0.0354(4) 0.6289(4) 0.8292(3) 0.0207(11) Uani 1 1 d . . .
O9 O 0.0690(4) 0.5082(4) 0.7254(3) 0.0204(11) Uani 1 1 d . . .
O10 O 0.1710(4) 0.6708(4) 0.6815(3) 0.0205(11) Uani 1 1 d . . .
O11 O 1.1369(4) -0.1113(4) 0.5904(3) 0.0169(10) Uani 1 1 d . . .
O12 O 0.7214(4) 0.2847(4) 0.4677(3) 0.0166(11) Uani 1 1 d . . .
O13 O 0.3954(4) 0.8210(4) 0.5846(3) 0.0154(10) Uani 1 1 d . . .
O14 O 0.2810(4) 0.7827(4) 0.7232(3) 0.0168(10) Uani 1 1 d . . .
O15 O 0.4216(4) 0.6162(4) 0.6686(3) 0.0152(10) Uani 1 1 d . . .
O16 O 0.3957(5) 0.7334(4) 0.8602(3) 0.0205(11) Uani 1 1 d . . .
O17 O 0.5245(4) 0.7302(4) 0.7127(3) 0.0171(11) Uani 1 1 d . . .
O18 O 0.5285(4) 0.5374(4) 0.8217(3) 0.0181(11) Uani 1 1 d . . .
O19 O 0.5662(4) 0.4067(4) 0.7108(3) 0.0130(10) Uani 1 1 d . . .
O20 O 0.6530(4) 0.3517(4) 0.9391(3) 0.0202(11) Uani 1 1 d . . .
O21 O 0.7447(4) 0.4092(4) 0.7795(3) 0.0155(10) Uani 1 1 d . . .
O22 O 0.6568(5) 0.2369(4) 0.8343(3) 0.0200(11) Uani 1 1 d . . .
O23 O 0.7044(5) 0.0755(4) 0.7513(3) 0.0219(11) Uani 1 1 d . . .
O24 O 0.7806(4) 0.2640(4) 0.6963(3) 0.0179(11) Uani 1 1 d . . .
O25 O 0.5978(4) 0.2486(4) 0.6261(3) 0.0171(10) Uani 1 1 d . . .
O26 O 0.7105(4) 0.4318(4) 0.5667(3) 0.0181(11) Uani 1 1 d . . .
O27 O -0.0907(4) 0.4158(4) 0.6437(3) 0.0207(11) Uani 1 1 d . . .
O28 O 0.6842(4) 0.5793(4) 0.6483(3) 0.0154(10) Uani 1 1 d . . .
O29 O 0.6438(4) 0.7990(4) 0.5607(3) 0.0154(10) Uani 1 1 d . . .
O30 O 0.5456(4) 0.6644(4) 0.5198(3) 0.0157(10) Uani 1 1 d . . .
O31 O 0.4400(4) 0.4827(4) 0.5790(3) 0.0141(10) Uani 1 1 d . . .
O32 O 0.0956(5) 0.0863(5) 1.3237(4) 0.0274(13) Uani 1 1 d . . .
O33 O 0.3891(5) -0.0582(4) 1.4222(3) 0.0248(12) Uani 1 1 d . . .
O34 O 1.1236(5) 0.1036(4) 0.5098(3) 0.0250(12) Uani 1 1 d . . .
O35 O 0.3958(5) -0.0662(4) 1.0320(3) 0.0261(12) Uani 1 1 d . . .
O36 O 0.5033(5) 0.0096(4) 1.1617(3) 0.0234(12) Uani 1 1 d . . .
O37 O 0.4235(5) 0.2849(4) 1.0380(3) 0.0252(12) Uani 1 1 d . . .
O38 O 0.1494(5) 0.3224(4) 1.3206(4) 0.0280(13) Uani 1 1 d . . .
O39 O 0.3538(4) 0.1424(4) 1.2603(3) 0.0220(11) Uani 1 1 d . . .
O40 O 0.2134(5) 0.1234(4) 1.1296(4) 0.0309(13) Uani 1 1 d . . .
O41 O 0.1104(5) 0.3607(4) 0.5185(4) 0.0354(15) Uani 1 1 d . . .
O42 O 1.3792(5) 0.0096(4) 0.6318(4) 0.0304(13) Uani 1 1 d . . .
O43 O 0.3326(5) 0.2589(5) 0.6232(4) 0.0319(14) Uani 1 1 d . . .
O44 O 0.2529(5) 0.3945(5) 1.1381(4) 0.0326(14) Uani 1 1 d . . .
O45 O -0.0999(5) 0.6186(5) 0.9945(4) 0.0317(13) Uani 1 1 d . . .
O46 O -0.0419(5) 0.3615(5) 0.8485(4) 0.0318(14) Uani 1 1 d . . .
O47 O 0.1056(5) 0.5815(5) 0.5580(4) 0.0334(14) Uiso 1 1 d . . .
O48 O -0.1765(10) 0.3595(10) 1.0304(7) 0.020(2) Uiso 0.5 1 d P A 1
O49 O 0.2665(12) -0.1383(10) 0.9526(7) 0.028(3) Uiso 0.5 1 d P C 1
O50 O 0.0719(12) 0.1786(11) 0.6753(9) 0.037(3) Uiso 0.5 1 d P E 1
O51 O 0.0792(10) -0.0458(10) 0.7633(7) 0.029(3) Uiso 0.5 1 d P C 1
O52 O 0.2694(10) 0.0420(10) 0.7914(7) 0.031(3) Uiso 0.5 1 d P C 1
O53 O 0.1402(10) 0.0963(10) 0.9593(8) 0.032(3) Uiso 0.5 1 d P C 1
O54 O -0.0920(10) 0.1464(9) 0.8834(7) 0.031(3) Uiso 0.5 1 d P C 1
O55 O -0.0009(10) -0.1447(10) 0.9437(7) 0.031(3) Uiso 0.5 1 d P C 1
O48' O -0.2073(10) 0.4075(10) 1.0226(7) 0.023(3) Uiso 0.5 1 d P F 2
O49' O 0.2139(12) -0.1073(11) 0.9569(8) 0.032(3) Uiso 0.5 1 d P D 2
O50' O 0.0914(10) 0.1895(9) 0.7083(8) 0.028(3) Uiso 0.5 1 d P D 2
O51' O 0.0649(10) -0.1035(9) 0.7917(7) 0.024(2) Uiso 0.5 1 d P D 2
O52' O 0.2999(9) -0.0295(8) 0.7868(6) 0.021(2) Uiso 0.5 1 d P D 2
O53' O 0.1040(10) 0.1561(9) 0.9076(7) 0.026(2) Uiso 0.5 1 d P D 2
O54' O -0.1140(11) 0.0697(10) 0.8888(8) 0.035(3) Uiso 0.5 1 d P D 2
O55' O 0.0164(10) -0.2162(10) 0.9436(7) 0.030(3) Uiso 0.5 1 d P G 2

loop_
_atom_site_aniso_label
_atom_site_aniso_U_11
_atom_site_aniso_U_22
_atom_site_aniso_U_33
_atom_site_aniso_U_23
_atom_site_aniso_U_13
_atom_site_aniso_U_12
W1 0.01636(15) 0.01465(14) 0.01519(15) -0.00433(11) 0.00119(12) -0.00547(11)
W2 0.01192(14) 0.01672(14) 0.01446(15) -0.00321(11) 0.00027(11) -0.00414(11)
W3 0.01271(14) 0.01310(13) 0.01332(15) -0.00411(11) -0.00068(11) -0.00358(11)
W4 0.01939(15) 0.01445(13) 0.01378(15) -0.00572(11) -0.00186(12) -0.00209(11)
W5 0.01668(15) 0.01455(14) 0.01364(15) -0.00428(11) -0.00244(12) -0.00298(11)
W6 0.01524(14) 0.01252(13) 0.01371(15) -0.00385(11) -0.00088(11) -0.00424(11)
W7 0.01178(14) 0.01409(14) 0.01700(16) -0.00354(11) 0.00004(12) -0.00383(11)
W8 0.01265(14) 0.01359(13) 0.01491(15) -0.00473(11) -0.00064(11) -0.00478(11)
Zn1 0.0143(4) 0.0146(4) 0.0140(4) -0.0046(3) -0.0004(3) -0.0041(3)
Na1 0.0228(15) 0.0226(14) 0.0251(17) -0.0058(13) -0.0025(13) -0.0093(12)
Na2 0.0335(17) 0.0208(14) 0.0199(16) -0.0047(12) 0.0000(14) -0.0086(13)
Na3 0.0260(16) 0.0199(14) 0.0329(19) -0.0068(14) -0.0050(14) -0.0062(13)
Na4 0.0228(16) 0.0275(16) 0.039(2) -0.0162(15) -0.0089(15) 0.0001(13)
Na5 0.0275(17) 0.048(2) 0.0281(19) -0.0192(16) -0.0015(15) -0.0103(15)
Na6 0.015(3) 0.024(3) 0.014(3) -0.006(2) -0.001(2) 0.000(2)
Na7 0.026(3) 0.032(3) 0.069(6) -0.029(4) -0.007(3) -0.005(3)
Na8 0.038(4) 0.029(3) 0.037(4) -0.004(3) -0.005(3) -0.013(3)
Na8' 0.018(3) 0.027(3) 0.031(4) -0.020(3) 0.004(3) -0.004(2)
Si1 0.0113(9) 0.0115(8) 0.0112(10) -0.0022(7) -0.0019(8) -0.0029(7)
O1 0.017(2) 0.018(2) 0.024(3) -0.009(2) 0.002(2) -0.008(2)
O2 0.019(2) 0.017(2) 0.013(3) -0.004(2) -0.002(2) -0.008(2)
O3 0.018(3) 0.019(2) 0.022(3) -0.002(2) 0.003(2) -0.007(2)
O4 0.015(2) 0.016(2) 0.018(3) -0.005(2) 0.001(2) -0.006(2)
O5 0.030(3) 0.018(2) 0.023(3) -0.008(2) -0.006(2) -0.009(2)
O6 0.014(2) 0.016(2) 0.015(3) -0.005(2) 0.003(2) -0.0045(19)
O7 0.016(2) 0.025(3) 0.020(3) -0.010(2) 0.002(2) -0.011(2)
O8 0.018(3) 0.022(3) 0.022(3) -0.007(2) 0.000(2) -0.005(2)
O9 0.015(2) 0.024(3) 0.022(3) -0.006(2) -0.004(2) -0.004(2)
O10 0.017(3) 0.021(3) 0.021(3) -0.002(2) 0.000(2) -0.006(2)
O11 0.016(2) 0.015(2) 0.018(3) -0.004(2) -0.001(2) -0.004(2)
O12 0.011(2) 0.016(2) 0.025(3) -0.008(2) -0.002(2) -0.0039(19)
O13 0.014(2) 0.013(2) 0.018(3) -0.003(2) -0.003(2) -0.0024(19)
O14 0.013(2) 0.020(2) 0.018(3) -0.011(2) 0.000(2) -0.002(2)
O15 0.014(2) 0.015(2) 0.017(3) -0.004(2) -0.002(2) -0.0054(19)
O16 0.025(3) 0.014(2) 0.022(3) -0.007(2) -0.003(2) -0.003(2)
O17 0.017(2) 0.017(2) 0.019(3) -0.008(2) 0.000(2) -0.005(2)
O18 0.014(2) 0.015(2) 0.024(3) -0.005(2) -0.002(2) -0.003(2)
O19 0.013(2) 0.017(2) 0.012(2) -0.0072(19) -0.001(2) -0.0045(19)
O20 0.021(3) 0.020(2) 0.017(3) -0.005(2) -0.005(2) -0.003(2)
O21 0.015(2) 0.019(2) 0.015(3) -0.006(2) 0.000(2) -0.007(2)
O22 0.028(3) 0.016(2) 0.014(3) 0.000(2) -0.006(2) -0.006(2)
O23 0.020(3) 0.019(2) 0.027(3) -0.008(2) -0.002(2) -0.004(2)
O24 0.009(2) 0.017(2) 0.030(3) -0.011(2) 0.002(2) -0.0040(19)
O25 0.016(2) 0.020(2) 0.015(3) -0.004(2) -0.001(2) -0.006(2)
O26 0.017(2) 0.021(2) 0.019(3) -0.005(2) -0.001(2) -0.009(2)
O27 0.013(2) 0.020(3) 0.025(3) -0.005(2) 0.001(2) -0.004(2)
O28 0.017(2) 0.016(2) 0.014(3) -0.006(2) -0.002(2) -0.006(2)
O29 0.017(2) 0.014(2) 0.015(3) -0.0031(19) -0.002(2) -0.0037(19)
O30 0.017(2) 0.018(2) 0.016(3) -0.008(2) -0.002(2) -0.007(2)
O31 0.017(2) 0.015(2) 0.010(2) -0.0025(19) -0.001(2) -0.006(2)
O32 0.024(3) 0.031(3) 0.030(3) -0.010(3) -0.004(3) -0.010(2)
O33 0.031(3) 0.021(3) 0.025(3) -0.008(2) -0.003(2) -0.009(2)
O34 0.019(3) 0.024(3) 0.030(3) -0.005(2) 0.004(2) -0.009(2)
O35 0.032(3) 0.022(3) 0.023(3) -0.007(2) -0.002(3) -0.007(2)
O36 0.031(3) 0.019(3) 0.025(3) -0.007(2) 0.000(2) -0.014(2)
O37 0.024(3) 0.028(3) 0.026(3) -0.011(2) 0.000(2) -0.008(2)
O38 0.021(3) 0.024(3) 0.040(4) -0.014(3) -0.009(3) -0.001(2)
O39 0.019(3) 0.023(3) 0.024(3) -0.007(2) -0.002(2) -0.005(2)
O40 0.037(3) 0.023(3) 0.034(4) -0.008(3) -0.002(3) -0.010(3)
O41 0.026(3) 0.025(3) 0.051(4) -0.002(3) -0.008(3) -0.008(2)
O42 0.031(3) 0.022(3) 0.040(4) -0.012(3) -0.003(3) -0.008(2)
O43 0.039(3) 0.047(4) 0.025(3) -0.019(3) 0.013(3) -0.029(3)
O44 0.029(3) 0.039(3) 0.033(4) -0.013(3) -0.005(3) -0.009(3)
O45 0.031(3) 0.044(3) 0.027(3) -0.014(3) 0.002(3) -0.020(3)
O46 0.027(3) 0.034(3) 0.038(4) -0.014(3) -0.006(3) -0.009(3)

loop_
_atom_type_symbol
_atom_type_description
_atom_type_scat_dispersion_real
_atom_type_scat_dispersion_imag
_atom_type_scat_source
W W -0.8490 6.8722 'International Tables Vol C Tables 4.2.6.8 and 6.1.1.4'
Zn Zn 0.2839 1.4301 'International Tables Vol C Tables 4.2.6.8 and 6.1.1.4'
Na Na 0.0362 0.0249 'International Tables Vol C Tables 4.2.6.8 and 6.1.1.4'
Si Si 0.0817 0.0704 'International Tables Vol C Tables 4.2.6.8 and 6.1.1.4'
O O 0.0106 0.0060 'International Tables Vol C Tables 4.2.6.8 and 6.1.1.4'
H H 0.0000 0.0000 'International Tables Vol C Tables 4.2.6.8 and 6.1.1.4'

loop_
_geom_angle_atom_site_label_1
_geom_angle_atom_site_label_2
_geom_angle_atom_site_label_3
_geom_angle
_geom_angle_site_symmetry_1
_geom_angle_site_symmetry_3
O5 W1 O3 101.6(3) . .
O5 W1 O1 95.2(2) . .
O3 W1 O1 101.0(2) . .
O5 W1 O6 95.9(2) . .
O3 W1 O6 95.0(2) . .
O1 W1 O6 158.3(2) . .
O5 W1 O2 167.9(2) . .
O3 W1 O2 90.2(2) . .
O1 W1 O2 84.89(19) . .
O6 W1 O2 80.37(18) . .
O5 W1 O4 90.5(2) . .
O3 W1 O4 164.9(2) . .
O1 W1 O4 86.8(2) . .
O6 W1 O4 74.56(19) . .
O2 W1 O4 77.44(18) . .
O8 W2 O9 101.6(2) . .
O8 W2 O10 101.7(2) . .
O9 W2 O10 94.0(2) . .
O8 W2 O6 97.4(2) . .
O9 W2 O6 95.7(2) . .
O10 W2 O6 156.4(2) . .
O8 W2 O7 92.5(2) . .
O9 W2 O7 165.8(2) . .
O10 W2 O7 84.9(2) . .
O6 W2 O7 80.4(2) . .
O8 W2 O4 167.0(2) . .
O9 W2 O4 89.0(2) . .
O10 W2 O4 84.8(2) . .
O6 W2 O4 73.89(19) . .
O7 W2 O4 76.78(18) . .
O8 W2 Na5 45.43(18) . .
O9 W2 Na5 77.64(18) . .
O10 W2 Na5 141.21(15) . .
O6 W2 Na5 62.21(15) . .
O7 W2 Na5 111.82(15) . .
O4 W2 Na5 132.06(14) . .
O11 W3 O12 102.8(2) 1_465 2_666
O11 W3 O10 100.2(2) 1_465 .
O12 W3 O10 95.3(2) 2_666 .
O11 W3 O13 101.4(2) 1_465 .
O12 W3 O13 93.1(2) 2_666 .
O10 W3 O13 154.4(2) . .
O11 W3 O14 96.1(2) 1_465 .
O12 W3 O14 161.12(19) 2_666 .
O10 W3 O14 82.7(2) . .
O13 W3 O14 81.5(2) . .
O11 W3 O15 170.0(2) 1_465 .
O12 W3 O15 86.94(19) 2_666 .
O10 W3 O15 80.86(19) . .
O13 W3 O15 75.47(18) . .
O14 W3 O15 74.20(17) . .
O16 W4 O14 99.4(2) . .
O16 W4 O17 101.7(2) . .
O14 W4 O17 91.1(2) . .
O16 W4 O18 100.4(2) . .
O14 W4 O18 159.4(2) . .
O17 W4 O18 90.5(2) . .
O16 W4 O7 103.0(2) . .
O14 W4 O7 85.7(2) . .
O17 W4 O7 155.3(2) . .
O18 W4 O7 84.4(2) . .
O16 W4 O15 173.4(2) . .
O14 W4 O15 76.07(18) . .
O17 W4 O15 73.85(18) . .
O18 W4 O15 84.65(19) . .
O7 W4 O15 81.64(19) . .
O20 W5 O22 99.4(2) . .
O20 W5 O21 101.6(2) . .
O22 W5 O21 90.6(2) . .
O20 W5 O2 102.4(2) . .
O22 W5 O2 86.9(2) . .
O21 W5 O2 156.0(2) . .
O20 W5 O18 100.3(2) . .
O22 W5 O18 160.1(2) . .
O21 W5 O18 88.2(2) . .
O2 W5 O18 86.1(2) . .
O20 W5 O19 173.0(2) . .
O22 W5 O19 76.35(18) . .
O21 W5 O19 73.19(18) . .
O2 W5 O19 83.03(18) . .
O18 W5 O19 84.29(19) . .
O23 W6 O25 102.4(2) . .
O23 W6 O24 100.2(2) . .
O25 W6 O24 94.7(2) . .
O23 W6 O1 100.1(2) . .
O25 W6 O1 94.9(2) . .
O24 W6 O1 155.07(19) . .
O23 W6 O22 96.5(2) . .
O25 W6 O22 161.1(2) . .
O24 W6 O22 82.4(2) . .
O1 W6 O22 81.0(2) . .
O23 W6 O19 170.2(2) . .
O25 W6 O19 86.86(19) . .
O24 W6 O19 75.50(17) . .
O1 W6 O19 82.14(18) . .
O22 W6 O19 74.27(17) . .
O23 W6 Na6 70.1(2) . .
O25 W6 Na6 63.73(17) . .
O24 W6 Na6 50.66(17) . .
O1 W6 Na6 152.36(17) . .
O22 W6 Na6 124.85(17) . .
O19 W6 Na6 112.09(15) . .
O27 W7 O26 104.1(2) 1_655 .
O27 W7 O28 99.9(2) 1_655 .
O26 W7 O28 92.9(2) . .
O27 W7 O24 97.5(2) 1_655 .
O26 W7 O24 90.1(2) . .
O28 W7 O24 161.0(2) . .
O27 W7 O21 97.6(2) 1_655 .
O26 W7 O21 158.2(2) . .
O28 W7 O21 85.6(2) . .
O24 W7 O21 84.6(2) . .
O27 W7 O19 168.1(2) 1_655 .
O26 W7 O19 85.35(19) . .
O28 W7 O19 86.64(18) . .
O24 W7 O19 74.91(17) . .
O21 W7 O19 72.87(17) . .
O27 W7 Na8 85.0(2) 1_655 2_666
O26 W7 Na8 32.90(19) . 2_666
O28 W7 Na8 69.93(18) . 2_666
O24 W7 Na8 119.39(19) . 2_666
O21 W7 Na8 155.47(17) . 2_666
O19 W7 Na8 106.67(16) . 2_666
O29 W8 O30 104.0(2) . .
O29 W8 O28 99.3(2) . .
O30 W8 O28 94.9(2) . .
O29 W8 O13 97.8(2) . .
O30 W8 O13 91.5(2) . .
O28 W8 O13 159.7(2) . .
O29 W8 O17 98.1(2) . .
O30 W8 O17 157.6(2) . .
O28 W8 O17 84.29(19) . .
O13 W8 O17 82.49(19) . .
O29 W8 O15 168.48(19) . .
O30 W8 O15 85.3(2) . .
O28 W8 O15 86.47(19) . .
O13 W8 O15 74.87(18) . .
O17 W8 O15 72.38(18) . .
O29 W8 Na8 84.39(19) . 2_666
O30 W8 Na8 35.70(19) . 2_666
O28 W8 Na8 68.84(18) . 2_666
O13 W8 Na8 123.96(18) . 2_666
O17 W8 Na8 153.03(17) . 2_666
O15 W8 Na8 107.05(16) . 2_666
O31 Zn1 O31 89.24(19) . 2_666
O31 Zn1 O12 178.74(18) . .
O31 Zn1 O12 91.36(19) 2_666 .
O31 Zn1 O25 91.23(19) . .
O31 Zn1 O25 177.57(18) 2_666 .
O12 Zn1 O25 88.12(19) . .
O31 Zn1 O26 90.97(18) . .
O31 Zn1 O26 92.57(19) 2_666 .
O12 Zn1 O26 90.11(19) . .
O25 Zn1 O26 89.81(19) . .
O31 Zn1 O30 90.41(18) . 2_666
O31 Zn1 O30 88.04(19) 2_666 2_666
O12 Zn1 O30 88.50(18) . 2_666
O25 Zn1 O30 89.57(19) . 2_666
O26 Zn1 O30 178.49(18) . 2_666
O31 Zn1 Zn1 45.04(13) . 2_666
O31 Zn1 Zn1 44.20(13) 2_666 2_666
O12 Zn1 Zn1 135.55(15) . 2_666
O25 Zn1 Zn1 136.22(13) . 2_666
O26 Zn1 Zn1 92.50(13) . 2_666
O30 Zn1 Zn1 88.90(13) 2_666 2_666
O31 Zn1 Na8 95.79(18) . 2_666
O31 Zn1 Na8 49.15(17) 2_666 2_666
O12 Zn1 Na8 85.44(18) . 2_666
O25 Zn1 Na8 133.14(18) . 2_666
O26 Zn1 Na8 43.94(19) . 2_666
O30 Zn1 Na8 136.46(19) 2_666 2_666
Zn1 Zn1 Na8 66.89(12) 2_666 2_666
O31 Zn1 Na8 45.96(17) . .
O31 Zn1 Na8 91.18(18) 2_666 .
O12 Zn1 Na8 132.90(17) . .
O25 Zn1 Na8 87.44(18) . .
O26 Zn1 Na8 136.71(17) . .
O30 Zn1 Na8 44.62(17) 2_666 .
Zn1 Zn1 Na8 61.96(11) 2_666 .
Na8 Zn1 Na8 128.85(11) 2_666 .
O34 Na1 O29 88.2(2) 1_456 2_667
O34 Na1 O39 177.7(2) 1_456 .
O29 Na1 O39 94.0(2) 2_667 .
O34 Na1 O33 96.6(2) 1_456 .
O29 Na1 O33 92.61(19) 2_667 .
O39 Na1 O33 84.2(2) . .
O34 Na1 O32 91.7(2) 1_456 .
O29 Na1 O32 167.1(2) 2_667 .
O39 Na1 O32 85.9(2) . .
O33 Na1 O32 100.2(2) . .
O34 Na1 O38 101.1(2) 1_456 .
O29 Na1 O38 79.43(19) 2_667 .
O39 Na1 O38 78.5(2) . .
O33 Na1 O38 160.3(2) . .
O32 Na1 O38 88.0(2) . .
O34 Na1 Na4 131.28(18) 1_456 .
O29 Na1 Na4 115.14(17) 2_667 .
O39 Na1 Na4 46.84(14) . .
O33 Na1 Na4 122.43(18) . .
O32 Na1 Na4 56.29(17) . .
O38 Na1 Na4 48.67(15) . .
O34 Na1 Na3 41.56(15) 1_456 1_456
O29 Na1 Na3 46.64(14) 2_667 1_456
O39 Na1 Na3 140.62(17) . 1_456
O33 Na1 Na3 95.68(16) . 1_456
O32 Na1 Na3 132.25(18) . 1_456
O38 Na1 Na3 91.86(16) . 1_456
Na4 Na1 Na3 140.45(12) . 1_456
O34 Na1 Na6 73.28(17) 1_456 2_657
O29 Na1 Na6 147.17(18) 2_667 2_657
O39 Na1 Na6 105.19(17) . 2_657
O33 Na1 Na6 63.84(16) . 2_657
O32 Na1 Na6 43.86(16) . 2_657
O38 Na1 Na6 129.92(17) . 2_657
Na4 Na1 Na6 97.24(12) . 2_657
Na3 Na1 Na6 109.99(12) 1_456 2_657
O3 Na2 O36 174.6(2) . .
O3 Na2 O35 92.6(2) . .
O36 Na2 O35 88.6(2) . .
O3 Na2 O35 85.3(2) . 2_657
O36 Na2 O35 89.6(2) . 2_657
O35 Na2 O35 86.8(2) . 2_657
O3 Na2 O37 83.3(2) . .
O36 Na2 O37 95.2(2) . .
O35 Na2 O37 174.6(2) . .
O35 Na2 O37 89.4(2) 2_657 .
O3 Na2 O40 101.0(2) . .
O36 Na2 O40 84.2(2) . .
O35 Na2 O40 88.7(2) . .
O35 Na2 O40 172.4(2) 2_657 .
O37 Na2 O40 95.5(2) . .
O3 Na2 Na2 88.55(17) . 2_657
O36 Na2 Na2 88.78(17) . 2_657
O35 Na2 Na2 43.60(15) . 2_657
O35 Na2 Na2 43.16(14) 2_657 2_657
O37 Na2 Na2 132.5(2) . 2_657
O40 Na2 Na2 132.0(2) . 2_657
O3 Na2 Na4 107.04(15) . .
O36 Na2 Na4 76.90(15) . .
O35 Na2 Na4 117.43(18) . .
O35 Na2 Na4 151.46(17) 2_657 .
O37 Na2 Na4 67.30(15) . .
O40 Na2 Na4 30.28(14) . .
Na2 Na2 Na4 157.27(15) 2_657 .
O43 Na3 O34 174.8(3) 1_655 .
O43 Na3 O42 84.4(2) 1_655 .
O34 Na3 O42 99.7(2) . .
O43 Na3 O41 81.9(2) 1_655 1_655
O34 Na3 O41 93.8(2) . 1_655
O42 Na3 O41 166.1(2) . 1_655
O43 Na3 O50 94.3(4) 1_655 1_655
O34 Na3 O50 88.1(4) . 1_655
O42 Na3 O50 100.5(4) . 1_655
O41 Na3 O50 83.1(4) 1_655 1_655
O43 Na3 O29 91.9(2) 1_655 2_766
O34 Na3 O29 84.7(2) . 2_766
O42 Na3 O29 92.5(2) . 2_766
O41 Na3 O29 85.4(2) 1_655 2_766
O50 Na3 O29 166.1(4) 1_655 2_766
O43 Na3 O50' 80.0(3) 1_655 1_655
O34 Na3 O50' 102.6(3) . 1_655
O42 Na3 O50' 95.1(3) . 1_655
O41 Na3 O50' 85.1(3) 1_655 1_655
O29 Na3 O50' 168.4(3) 2_766 1_655
O43 Na3 Na8' 49.85(18) 1_655 1_655
O34 Na3 Na8' 128.25(19) . 1_655
O42 Na3 Na8' 125.0(2) . 1_655
O41 Na3 Na8' 45.2(2) 1_655 1_655
O29 Na3 Na8' 114.48(19) 2_766 1_655
O50' Na3 Na8' 53.9(3) 1_655 1_655
O43 Na3 Na8 38.1(2) 1_655 1_655
O34 Na3 Na8 136.9(2) . 1_655
O42 Na3 Na8 120.2(2) . 1_655
O41 Na3 Na8 45.89(18) 1_655 1_655
O50 Na3 Na8 99.1(4) 1_655 1_655
O29 Na3 Na8 78.31(18) 2_766 1_655
O43 Na3 Na1 134.60(19) 1_655 1_654
O34 Na3 Na1 42.01(15) . 1_654
O42 Na3 Na1 97.48(18) . 1_654
O41 Na3 Na1 90.32(19) 1_655 1_654
O50 Na3 Na1 129.3(4) 1_655 1_654
O29 Na3 Na1 42.73(12) 2_766 1_654
O50' Na3 Na1 144.0(3) 1_655 1_654
Na8' Na3 Na1 135.23(16) 1_655 1_654
Na8 Na3 Na1 111.69(16) 1_655 1_654
O43 Na3 Na6 139.95(19) 1_655 .
O34 Na3 Na6 40.86(16) . .
O42 Na3 Na6 114.26(19) . .
O41 Na3 Na6 78.38(18) 1_655 .
O50 Na3 Na6 49.2(4) 1_655 .
O29 Na3 Na6 120.49(17) 2_766 .
Na8 Na3 Na6 121.22(16) 1_655 .
Na1 Na3 Na6 80.21(11) 1_654 .
O39 Na4 O40 83.6(2) . .
O39 Na4 O8 172.2(2) . 2_567
O40 Na4 O8 104.0(2) . 2_567
O39 Na4 O44 88.6(2) . .
O40 Na4 O44 106.9(2) . .
O8 Na4 O44 90.6(2) 2_567 .
O39 Na4 O38 81.1(2) . .
O40 Na4 O38 161.2(2) . .
O8 Na4 O38 91.16(19) 2_567 .
O44 Na4 O38 83.7(2) . .
O39 Na4 O32 80.7(2) . .
O40 Na4 O32 84.0(2) . .
O8 Na4 O32 98.3(2) 2_567 .
O44 Na4 O32 163.9(2) . .
O38 Na4 O32 82.7(2) . .
O39 Na4 Na1 48.64(16) . .
O40 Na4 Na1 110.89(19) . .
O8 Na4 Na1 125.49(19) 2_567 .
O44 Na4 Na1 116.25(18) . .
O38 Na4 Na1 50.38(15) . .
O32 Na4 Na1 47.78(14) . .
O39 Na4 Na5 129.59(19) . 2_567
O40 Na4 Na5 104.77(19) . 2_567
O8 Na4 Na5 50.53(15) 2_567 2_567
O44 Na4 Na5 41.09(15) . 2_567
O38 Na4 Na5 93.45(17) . 2_567
O32 Na4 Na5 148.65(16) . 2_567
Na1 Na4 Na5 143.11(12) . 2_567
O39 Na4 Na2 68.12(15) . .
O40 Na4 Na2 31.93(16) . .
O8 Na4 Na2 119.29(17) 2_567 .
O44 Na4 Na2 78.58(17) . .
O38 Na4 Na2 144.52(16) . .
O32 Na4 Na2 108.10(15) . .
Na1 Na4 Na2 112.35(10) . .
Na5 Na4 Na2 93.01(10) 2_567 .
O44 Na5 O45 87.3(2) 2_567 .
O44 Na5 O46 91.9(2) 2_567 .
O45 Na5 O46 171.9(3) . .
O44 Na5 O45 171.9(3) 2_567 2_567
O45 Na5 O45 84.7(2) . 2_567
O46 Na5 O45 95.8(2) . 2_567
O44 Na5 O48 98.3(3) 2_567 .
O45 Na5 O48 101.1(3) . .
O46 Na5 O48 87.0(3) . .
O45 Na5 O48 84.7(3) 2_567 .
O44 Na5 O8 84.1(2) 2_567 .
O45 Na5 O8 74.0(2) . .
O46 Na5 O8 97.9(2) . .
O45 Na5 O8 92.2(2) 2_567 .
O48 Na5 O8 174.5(3) . .
O44 Na5 Na5 130.3(2) 2_567 2_567
O45 Na5 Na5 43.06(16) . 2_567
O46 Na5 Na5 136.9(2) . 2_567
O45 Na5 Na5 41.67(15) 2_567 2_567
O48 Na5 Na5 93.8(3) . 2_567
O8 Na5 Na5 80.93(17) . 2_567
O44 Na5 Na4 42.57(17) 2_567 2_567
O45 Na5 Na4 70.69(19) . 2_567
O46 Na5 Na4 103.42(19) . 2_567
O45 Na5 Na4 132.2(2) 2_567 2_567
O48 Na5 Na4 138.8(3) . 2_567
O8 Na5 Na4 42.47(13) . 2_567
Na5 Na5 Na4 103.89(15) 2_567 2_567
O44 Na5 W2 97.71(19) 2_567 .
O45 Na5 W2 97.74(18) . .
O46 Na5 W2 74.38(17) . .
O45 Na5 W2 81.94(17) 2_567 .
O48 Na5 W2 155.8(3) . .
O8 Na5 W2 26.88(10) . .
Na5 Na5 W2 89.64(12) 2_567 .
Na4 Na5 W2 62.55(8) 2_567 .
O34 Na6 O12 108.8(3) . .
O34 Na6 O24 129.4(3) . .
O12 Na6 O24 93.7(2) . .
O34 Na6 O32 98.5(2) . 2_657
O12 Na6 O32 127.3(2) . 2_657
O24 Na6 O32 102.6(2) . 2_657
O34 Na6 W6 159.3(2) . .
O12 Na6 W6 84.97(16) . .
O24 Na6 W6 31.38(11) . .
O32 Na6 W6 84.16(18) 2_657 .
O34 Na6 Na3 33.33(14) . .
O12 Na6 Na3 120.8(2) . .
O24 Na6 Na3 96.23(18) . .
O32 Na6 Na3 106.95(18) 2_657 .
W6 Na6 Na3 126.25(16) . .
O34 Na6 Na1 110.41(19) . 2_657
O12 Na6 Na1 92.89(18) . 2_657
O24 Na6 Na1 113.0(2) . 2_657
O32 Na6 Na1 34.62(13) 2_657 2_657
W6 Na6 Na1 83.44(13) . 2_657
Na3 Na6 Na1 134.05(14) . 2_657
O51 Na7 O54 103.7(5) . .
O51 Na7 O52 78.3(5) . .
O54 Na7 O52 120.4(5) . .
O51 Na7 O53 160.0(6) . .
O54 Na7 O53 76.3(4) . .
O52 Na7 O53 84.5(4) . .
O51 Na7 O55 83.0(5) . .
O54 Na7 O55 92.9(5) . .
O52 Na7 O55 144.7(5) . .
O53 Na7 O55 116.9(5) . .
O51 Na7 O49 110.2(4) . .
O54 Na7 O49 144.1(5) . .
O52 Na7 O49 78.6(4) . .
O53 Na7 O49 75.7(4) . .
O55 Na7 O49 80.2(5) . .
O43 Na8 O47 134.2(4) . .
O43 Na8 O26 150.2(4) . 2_666
O47 Na8 O26 75.6(3) . 2_666
O43 Na8 O30 72.9(3) . 2_666
O47 Na8 O30 152.9(4) . 2_666
O26 Na8 O30 77.3(3) 2_666 2_666
O43 Na8 O41 81.5(3) . .
O47 Na8 O41 84.3(3) . .
O26 Na8 O41 104.7(3) 2_666 .
O30 Na8 O41 102.5(3) 2_666 .
O43 Na8 O31 94.0(3) . .
O47 Na8 O31 101.0(3) . .
O26 Na8 O31 77.8(3) 2_666 .
O30 Na8 O31 73.3(2) 2_666 .
O41 Na8 O31 174.6(3) . .
O43 Na8 Zn1 129.1(3) . 2_666
O47 Na8 Zn1 84.0(2) . 2_666
O26 Na8 Zn1 39.60(16) 2_666 2_666
O30 Na8 Zn1 75.2(2) 2_666 2_666
O41 Na8 Zn1 144.3(3) . 2_666
O31 Na8 Zn1 38.61(15) . 2_666
O43 Na8 Zn1 80.0(2) . .
O47 Na8 Zn1 132.9(3) . .
O26 Na8 Zn1 76.7(2) 2_666 .
O30 Na8 Zn1 37.64(15) 2_666 .
O41 Na8 Zn1 139.8(3) . .
O31 Na8 Zn1 35.75(14) . .
Zn1 Na8 Zn1 51.15(11) 2_666 .
O43 Na8 Na3 40.97(19) . 1_455
O47 Na8 Na3 121.4(3) . 1_455
O26 Na8 Na3 130.4(3) 2_666 1_455
O30 Na8 Na3 77.2(2) 2_666 1_455
O41 Na8 Na3 42.67(17) . 1_455
O31 Na8 Na3 132.2(3) . 1_455
Zn1 Na8 Na3 152.4(2) 2_666 1_455
Zn1 Na8 Na3 105.56(18) . 1_455
O43 Na8 Si1 85.2(3) . .
O47 Na8 Si1 91.0(3) . .
O26 Na8 Si1 96.6(2) 2_666 .
O30 Na8 Si1 92.2(2) 2_666 .
O41 Na8 Si1 156.2(3) . .
O31 Na8 Si1 24.27(13) . .
Zn1 Na8 Si1 57.48(12) 2_666 .
Zn1 Na8 Si1 55.45(11) . .
Na3 Na8 Si1 126.1(2) 1_455 .
O43 Na8 W7 138.2(3) . 2_666
O47 Na8 W7 81.1(2) . 2_666
O26 Na8 W7 24.95(15) 2_666 2_666
O30 Na8 W7 74.2(2) 2_666 2_666
O41 Na8 W7 81.2(2) . 2_666
O31 Na8 W7 100.5(2) . 2_666
Zn1 Na8 W7 63.70(13) 2_666 2_666
Zn1 Na8 W7 89.30(17) . 2_666
Na3 Na8 W7 106.57(19) 1_455 2_666
Si1 Na8 W7 121.2(2) . 2_666
O43 Na8 W8 79.1(2) . 2_666
O47 Na8 W8 140.2(3) . 2_666
O26 Na8 W8 73.6(2) 2_666 2_666
O30 Na8 W8 24.79(13) 2_666 2_666
O41 Na8 W8 79.9(2) . 2_666
O31 Na8 W8 96.5(2) . 2_666
Zn1 Na8 W8 88.03(17) 2_666 2_666
Zn1 Na8 W8 61.69(12) . 2_666
Na3 Na8 W8 65.63(13) 1_455 2_666
Si1 Na8 W8 116.88(19) . 2_666
W7 Na8 W8 60.60(12) 2_666 2_666
O51' Na7' O52' 84.5(4) . .
O51' Na7' O53' 166.1(6) . .
O52' Na7' O53' 102.7(5) . .
O51' Na7' O54' 86.8(5) . .
O52' Na7' O54' 169.4(6) . .
O53' Na7' O54' 84.7(5) . .
O51' Na7' O50' 103.9(5) . .
O52' Na7' O50' 81.3(5) . .
O53' Na7' O50' 89.1(5) . .
O54' Na7' O50' 106.7(5) . .
O51' Na7' O49' 92.1(5) . .
O52' Na7' O49' 73.0(5) . .
O53' Na7' O49' 78.9(5) . .
O54' Na7' O49' 101.5(5) . .
O50' Na7' O49' 148.2(5) . .
O41 Na8' O9 151.2(3) . .
O41 Na8' O27 79.4(3) . .
O9 Na8' O27 85.2(2) . .
O41 Na8' O47 85.5(3) . .
O9 Na8' O47 71.5(2) . .
O27 Na8' O47 94.6(3) . .
O41 Na8' O43 79.6(2) . .
O9 Na8' O43 125.1(3) . .
O27 Na8' O43 143.0(3) . .
O47 Na8' O43 113.7(3) . .
O41 Na8' O5 135.7(3) . .
O9 Na8' O5 72.8(2) . .
O27 Na8' O5 113.7(3) . .
O47 Na8' O5 131.8(3) . .
O43 Na8' O5 64.9(2) . .
O41 Na8' O50' 85.3(4) . .
O9 Na8' O50' 112.8(4) . .
O27 Na8' O50' 71.7(3) . .
O47 Na8' O50' 164.7(4) . .
O43 Na8' O50' 76.5(3) . .
O5 Na8' O50' 62.2(3) . .
O41 Na8' Na3 46.69(17) . 1_455
O9 Na8' Na3 161.4(3) . 1_455
O27 Na8' Na3 98.8(2) . 1_455
O47 Na8' Na3 125.7(3) . 1_455
O43 Na8' Na3 45.55(16) . 1_455
O5 Na8' Na3 89.1(2) . 1_455
O50' Na8' Na3 52.7(3) . 1_455
O31 Si1 O4 113.5(3) . .
O31 Si1 O19 110.9(2) . .
O4 Si1 O19 107.2(3) . .
O31 Si1 O15 109.9(3) . .
O4 Si1 O15 107.9(2) . .
O19 Si1 O15 107.2(2) . .
O31 Si1 Na8 40.2(2) . .
O4 Si1 Na8 73.4(2) . .
O19 Si1 Na8 127.8(2) . .
O15 Si1 Na8 122.6(2) . .
W1 O1 W6 150.7(3) . .
W5 O2 W1 138.7(2) . .
W1 O3 Na2 152.0(3) . .
Si1 O4 W1 131.3(3) . .
Si1 O4 W2 129.4(3) . .
W1 O4 W2 93.55(19) . .
W1 O5 Na8' 128.7(3) . .
W2 O6 W1 115.0(2) . .
W4 O7 W2 138.7(3) . .
W2 O8 Na4 129.0(3) . 2_567
W2 O8 Na5 107.7(2) . .
Na4 O8 Na5 87.00(19) 2_567 .
W2 O9 Na8' 134.0(3) . .
W3 O10 W2 152.8(3) . .
W3 O12 Zn1 137.9(3) 2_666 .
W3 O12 Na6 110.9(2) 2_666 .
Zn1 O12 Na6 107.4(2) . .
W3 O13 W8 116.9(2) . .
W4 O14 W3 118.5(2) . .
Si1 O15 W8 123.3(3) . .
Si1 O15 W3 122.9(2) . .
W8 O15 W3 91.28(17) . .
Si1 O15 W4 125.3(3) . .
W8 O15 W4 93.25(16) . .
W3 O15 W4 91.27(16) . .
W4 O17 W8 120.2(2) . .
W4 O18 W5 157.2(3) . .
Si1 O19 W7 124.3(3) . .
Si1 O19 W6 123.0(2) . .
W7 O19 W6 91.04(15) . .
Si1 O19 W5 124.4(2) . .
W7 O19 W5 93.16(16) . .
W6 O19 W5 91.40(16) . .
W5 O21 W7 120.4(2) . .
W5 O22 W6 118.0(2) . .
W6 O24 W7 117.5(2) . .
W6 O24 Na6 98.0(2) . .
W7 O24 Na6 117.4(3) . .
W6 O25 Zn1 135.2(3) . .
W7 O26 Zn1 137.7(3) . .
W7 O26 Na8 122.2(3) . 2_666
Zn1 O26 Na8 96.5(3) . 2_666
W7 O27 Na8' 172.2(3) 1_455 .
W8 O28 W7 145.9(3) . .
W8 O29 Na1 135.6(3) . 2_667
W8 O29 Na3 129.2(2) . 2_766
Na1 O29 Na3 90.64(19) 2_667 2_766
W8 O30 Zn1 139.3(3) . 2_666
W8 O30 Na8 119.5(3) . 2_666
Zn1 O30 Na8 97.7(2) 2_666 2_666
Si1 O31 Zn1 125.5(3) . .
Si1 O31 Zn1 126.7(3) . 2_666
Zn1 O31 Zn1 90.76(19) . 2_666
Si1 O31 Na8 115.5(3) . .
Zn1 O31 Na8 98.3(2) . .
Zn1 O31 Na8 92.2(2) 2_666 .
Na1 O32 Na4 75.93(18) . .
Na1 O32 Na6 101.5(2) . 2_657
Na4 O32 Na6 156.4(2) . 2_657
Na3 O34 Na1 96.4(2) . 1_654
Na3 O34 Na6 105.8(2) . .
Na1 O34 Na6 145.6(3) 1_654 .
Na2 O35 Na2 93.2(2) . 2_657
Na4 O38 Na1 80.95(19) . .
Na4 O39 Na1 84.5(2) . .
Na4 O40 Na2 117.8(3) . .
Na8' O41 Na3 88.1(3) . 1_455
Na3 O41 Na8 91.4(2) 1_455 .
Na8 O43 Na3 100.9(3) . 1_455
Na3 O43 Na8' 84.6(2) 1_455 .
Na5 O44 Na4 96.3(2) 2_567 .
Na5 O45 Na5 95.3(2) . 2_567
Na7' O50' Na3 127.1(5) . 1_455
Na7' O50' Na8' 146.7(6) . .
Na3 O50' Na8' 73.4(3) 1_455 .

loop_
_geom_bond_atom_site_label_1
_geom_bond_atom_site_label_2
_geom_bond_distance
_geom_bond_site_symmetry_2
W1 O5 1.736(5) .
W1 O3 1.739(5) .
W1 O1 1.919(5) .
W1 O6 1.944(4) .
W1 O2 2.201(5) .
W1 O4 2.213(5) .
W2 O8 1.743(5) .
W2 O9 1.753(5) .
W2 O10 1.908(5) .
W2 O6 1.921(5) .
W2 O7 2.184(5) .
W2 O4 2.260(5) .
W2 Na5 3.673(4) .
W3 O11 1.735(4) 1_465
W3 O12 1.781(5) 2_666
W3 O10 1.892(5) .
W3 O13 1.926(5) .
W3 O14 2.037(5) .
W3 O15 2.323(5) .
W4 O16 1.730(5) .
W4 O14 1.866(5) .
W4 O17 1.884(5) .
W4 O18 1.902(5) .
W4 O7 1.971(5) .
W4 O15 2.369(5) .
W5 O20 1.727(5) .
W5 O22 1.867(5) .
W5 O21 1.912(5) .
W5 O2 1.922(5) .
W5 O18 1.927(5) .
W5 O19 2.380(5) .
W6 O23 1.732(5) .
W6 O25 1.790(5) .
W6 O24 1.913(5) .
W6 O1 1.932(5) .
W6 O22 2.061(5) .
W6 O19 2.325(4) .
W6 Na6 3.639(6) .
W7 O27 1.730(5) 1_655
W7 O26 1.804(5) .
W7 O28 1.927(5) .
W7 O24 1.959(5) .
W7 O21 2.020(5) .
W7 O19 2.316(5) .
W7 Na8 3.621(7) 2_666
W8 O29 1.729(5) .
W8 O30 1.766(5) .
W8 O28 1.918(5) .
W8 O13 1.968(4) .
W8 O17 2.044(5) .
W8 O15 2.317(5) .
W8 Na8 3.665(7) 2_666
Zn1 O31 2.047(5) .
Zn1 O31 2.077(5) 2_666
Zn1 O12 2.080(5) .
Zn1 O25 2.118(5) .
Zn1 O26 2.134(5) .
Zn1 O30 2.136(5) 2_666
Zn1 Zn1 2.9354(15) 2_666
Zn1 Na8 3.327(7) 2_666
Zn1 Na8 3.467(7) .
Na1 O34 2.368(7) 1_456
Na1 O29 2.386(5) 2_667
Na1 O39 2.401(6) .
Na1 O33 2.411(6) .
Na1 O32 2.431(6) .
Na1 O38 2.483(6) .
Na1 Na4 3.184(5) .
Na1 Na3 3.516(4) 1_456
Na1 Na6 4.192(7) 2_657
Na2 O3 2.335(6) .
Na2 O36 2.350(6) .
Na2 O35 2.421(6) .
Na2 O35 2.441(6) 2_657
Na2 O37 2.446(6) .
Na2 O40 2.513(7) .
Na2 Na2 3.534(6) 2_657
Na2 Na4 4.204(4) .
Na3 O43 2.340(6) 1_655
Na3 O34 2.347(6) .
Na3 O42 2.358(6) .
Na3 O41 2.376(6) 1_655
Na3 O50 2.383(14) 1_655
Na3 O29 2.556(6) 2_766
Na3 O50' 2.710(13) 1_655
Na3 Na8' 3.263(6) 1_655
Na3 Na8 3.504(7) 1_655
Na3 Na1 3.516(4) 1_654
Na3 Na6 4.110(6) .
Na4 O39 2.333(6) .
Na4 O40 2.396(6) .
Na4 O8 2.402(6) 2_567
Na4 O44 2.418(7) .
Na4 O38 2.421(6) .
Na4 O32 2.731(7) .
Na4 Na5 3.553(5) 2_567
Na5 O44 2.350(7) 2_567
Na5 O45 2.351(6) .
Na5 O46 2.399(6) .
Na5 O45 2.414(7) 2_567
Na5 O48 2.463(12) .
Na5 O8 2.747(7) .
Na5 Na5 3.520(6) 2_567
Na5 Na4 3.553(5) 2_567
Na6 O34 2.794(8) .
Na6 O12 2.804(7) .
Na6 O24 2.842(7) .
Na6 O32 2.965(8) 2_657
Na6 Na1 4.192(7) 2_657
Na7 O51 2.316(13) .
Na7 O54 2.396(12) .
Na7 O52 2.445(14) .
Na7 O53 2.446(13) .
Na7 O55 2.468(14) .
Na7 O49 2.470(14) .
Na8 O43 2.204(9) .
Na8 O47 2.288(9) .
Na8 O26 2.323(9) 2_666
Na8 O30 2.457(8) 2_666
Na8 O41 2.517(9) .
Na8 O31 2.518(8) .
Na8 Zn1 3.327(7) 2_666
Na8 Na3 3.504(7) 1_455
Na8 Si1 3.520(7) .
Na8 W7 3.621(7) 2_666
Na8 W8 3.665(7) 2_666
Na7' O51' 2.374(14) .
Na7' O52' 2.384(13) .
Na7' O53' 2.391(13) .
Na7' O54' 2.405(15) .
Na7' O50' 2.503(15) .
Na7' O49' 2.633(16) .
Na8' O41 2.317(9) .
Na8' O9 2.400(7) .
Na8' O27 2.420(7) .
Na8' O47 2.437(9) .
Na8' O43 2.505(8) .
Na8' O5 2.665(8) .
Na8' O50' 2.751(13) .
Na8' Na3 3.263(6) 1_455
Si1 O31 1.603(5) .
Si1 O4 1.626(5) .
Si1 O19 1.660(5) .
Si1 O15 1.666(5) .
O8 Na4 2.402(6) 2_567
O11 W3 1.735(4) 1_645
O12 W3 1.781(5) 2_666
O26 Na8 2.323(9) 2_666
O27 W7 1.730(5) 1_455
O29 Na1 2.386(5) 2_667
O29 Na3 2.557(6) 2_766
O30 Zn1 2.136(5) 2_666
O30 Na8 2.457(8) 2_666
O31 Zn1 2.077(5) 2_666
O32 Na6 2.965(8) 2_657
O34 Na1 2.368(6) 1_654
O35 Na2 2.441(6) 2_657
O41 Na3 2.376(6) 1_455
O43 Na3 2.340(6) 1_455
O44 Na5 2.350(7) 2_567
O45 Na5 2.414(7) 2_567
O50 Na3 2.383(14) 1_455
O50' Na3 2.709(13) 1_455
